data_2224173
loop_
_publ_author_name
'Shao, Hua'
'Zhao, Guilong'
'Liu, Wei'
'Wang, Yuli'
'Xu, Weiren'

_publ_section_title
;
 (5-Bromo-2-chlorophenyl)(4-ethoxyphenyl)methanone
;
_journal_coeditor_code CV2652
_journal_issue 12
_journal_name_full 'Acta Crystallographica Section E'
_journal_page_first o3071
_journal_paper_doi 10.1107/S1600536809047151
_journal_volume 65
_journal_year 2009
_chemical_formula_iupac 'C15 H12 Br Cl O2'
_chemical_formula_moiety 'C15 H12 Br Cl O2'
_chemical_formula_sum 'C15 H12 Br Cl O2'
_chemical_formula_weight 339.61
_chemical_name_systematic
;
(5-Bromo-2-chlorophenyl)(4-ethoxyphenyl)methanone
;
_space_group_IT_number 61
_symmetry_cell_setting orthorhombic
_symmetry_space_group_name_Hall '-P 2ac 2ab'
_symmetry_space_group_name_H-M 'P b c a'
_atom_sites_solution_hydrogens geom
_atom_sites_solution_primary direct
_atom_sites_solution_secondary difmap
_audit_creation_method SHELXL-97
_cell_angle_alpha 90.00
_cell_angle_beta 90.00
_cell_angle_gamma 90.00
_cell_formula_units_Z 8
_cell_length_a 9.5979(19)
_cell_length_b 12.951(3)
_cell_length_c 22.457(5)
_cell_measurement_reflns_used 7090
_cell_measurement_temperature 153(2)
_cell_measurement_theta_max 27.876
_cell_measurement_theta_min 2.641
_cell_volume 2791.5(11)
_computing_cell_refinement 'XSCANS (Bruker, 1999)'
_computing_data_collection 'XSCANS (Bruker, 1999)'
_computing_data_reduction 'XSCANS (Bruker, 1999)'
_computing_molecular_graphics 'SHELXTL (Sheldrick, 2008)'
_computing_publication_material 'SHELXTL (Sheldrick, 2008)'
_computing_structure_refinement 'SHELXL97 (Sheldrick, 2008)'
_computing_structure_solution 'SHELXS97 (Sheldrick, 2008)'
_diffrn_ambient_temperature 153(2)
_diffrn_measured_fraction_theta_full 0.998
_diffrn_measured_fraction_theta_max 0.998
_diffrn_measurement_device_type 'Bruker P4'
_diffrn_measurement_method \w
_diffrn_radiation_monochromator graphite
_diffrn_radiation_source 'sealed tube'
_diffrn_radiation_type MoK\a
_diffrn_radiation_wavelength 0.71073
_diffrn_reflns_av_R_equivalents 0.0432
_diffrn_reflns_av_sigmaI/netI 0.0264
_diffrn_reflns_limit_h_max 10
_diffrn_reflns_limit_h_min -11
_diffrn_reflns_limit_k_max 12
_diffrn_reflns_limit_k_min -15
_diffrn_reflns_limit_l_max 23
_diffrn_reflns_limit_l_min -26
_diffrn_reflns_number 17640
_diffrn_reflns_theta_full 25.02
_diffrn_reflns_theta_max 25.02
_diffrn_reflns_theta_min 2.79
_diffrn_standards_decay_% 0
_diffrn_standards_interval_count 0
_diffrn_standards_interval_time 0
_diffrn_standards_number 0
_exptl_absorpt_coefficient_mu 3.131
_exptl_absorpt_correction_T_max 0.7051
_exptl_absorpt_correction_T_min 0.5459
_exptl_absorpt_correction_type gaussian
_exptl_absorpt_process_details '(XSCANS; Bruker, 1999)'
_exptl_crystal_colour colourless
_exptl_crystal_density_diffrn 1.616
_exptl_crystal_density_method 'not measured'
_exptl_crystal_description block
_exptl_crystal_F_000 1360
_exptl_crystal_size_max 0.22
_exptl_crystal_size_mid 0.18
_exptl_crystal_size_min 0.12
_refine_diff_density_max 0.564
_refine_diff_density_min -0.625
_refine_ls_extinction_coef 0.0024(4)
_refine_ls_extinction_expression Fc^*^=kFc[1+0.001xFc^2^\l^3^/sin(2\q)]^-1/4^
_refine_ls_extinction_method 'SHELXL97 (Sheldrick, 2008)'
_refine_ls_goodness_of_fit_ref 1.088
_refine_ls_hydrogen_treatment constr
_refine_ls_matrix_type full
_refine_ls_number_parameters 174
_refine_ls_number_reflns 2460
_refine_ls_number_restraints 0
_refine_ls_restrained_S_all 1.088
_refine_ls_R_factor_all 0.0382
_refine_ls_R_factor_gt 0.0319
_refine_ls_shift/su_max 0.001
_refine_ls_shift/su_mean 0.000
_refine_ls_structure_factor_coef Fsqd
_refine_ls_weighting_details 'calc w=1/[\s^2^(Fo^2^)+(0.0488P)^2^+0.2837P] where P=(Fo^2^+2Fc^2^)/3'
_refine_ls_weighting_scheme calc
_refine_ls_wR_factor_gt 0.0796
_refine_ls_wR_factor_ref 0.0825
_reflns_number_gt 2127
_reflns_number_total 2460
_reflns_threshold_expression I>2\s(I)
_cod_data_source_file cv2652.cif
_cod_data_source_block I
_cod_depositor_comments
;
The following automatic conversions were performed:
'_symmetry_cell_setting' value 'Orthorhombic' changed to 'orthorhombic'
according to '/home/saulius/struct/CIF-dictionaries/cif_core.dic'
dictionary named 'cif_core.dic' version 2.4.1 from 2010-06-29.

Automatic conversion script
Id: cif_fix_enum 1527 2010-12-29 10:47:43Z saulius 

The following automatic conversions were performed:

'_symmetry_cell_setting' value 'Orthorhombic' changed to
'orthorhombic' according to
/home/saulius/struct/CIF-dictionaries/cif_core.dic dictionary named
'cif_core.dic' version 2.4.1 from 2010-06-29.

Automatic conversion script
Id: cif_fix_values 1715 2011-07-08 13:25:40Z adriana 
;
_cod_original_cell_volume 2791.3(10)
_cod_database_code 2224173
_cod_database_fobs_code 2224173

loop_
_symmetry_equiv_pos_as_xyz
'x, y, z'
'-x+1/2, -y, z+1/2'
'-x, y+1/2, -z+1/2'
'x+1/2, -y+1/2, -z'
'-x, -y, -z'
'x-1/2, y, -z-1/2'
'x, -y-1/2, z-1/2'
'-x-1/2, y-1/2, z'

loop_
_atom_site_type_symbol
_atom_site_label
_atom_site_fract_x
_atom_site_fract_y
_atom_site_fract_z
_atom_site_U_iso_or_equiv
_atom_site_adp_type
_atom_site_calc_flag
_atom_site_refinement_flags
_atom_site_occupancy
_atom_site_disorder_assembly
_atom_site_disorder_group
Br Br1 1.01219(3) 0.15934(2) 0.193829(13) 0.03274(14) Uani d . 1 . .
Cl Cl1 0.65219(8) 0.50193(5) 0.32750(3) 0.0359(2) Uani d . 1 . .
O O1 0.9357(2) 0.46850(12) 0.39989(8) 0.0332(5) Uani d . 1 . .
O O2 0.8726(2) 0.06639(12) 0.55900(7) 0.0302(4) Uani d . 1 . .
C C1 0.7603(3) 0.41473(16) 0.29098(12) 0.0241(6) Uani d . 1 . .
C C2 0.7414(3) 0.39945(17) 0.23067(12) 0.0270(6) Uani d . 1 . .
H H2 0.6765 0.4389 0.2100 0.032 Uiso calc R 1 . .
C C3 0.8190(3) 0.32545(18) 0.20097(11) 0.0265(6) Uani d . 1 . .
H H3 0.8088 0.3162 0.1601 0.032 Uiso calc R 1 . .
C C4 0.9117(3) 0.26556(17) 0.23294(10) 0.0252(6) Uani d . 1 . .
C C5 0.9313(3) 0.28109(17) 0.29345(10) 0.0243(6) Uani d . 1 . .
H H5 0.9940 0.2399 0.3143 0.029 Uiso calc R 1 . .
C C6 0.8577(3) 0.35790(17) 0.32320(11) 0.0234(6) Uani d . 1 . .
C C7 0.8941(3) 0.38177(18) 0.38710(11) 0.0253(6) Uani d . 1 . .
C C8 0.8846(3) 0.29806(17) 0.43151(10) 0.0227(6) Uani d . 1 . .
C C9 0.8050(3) 0.20985(17) 0.42111(11) 0.0226(6) Uani d . 1 . .
H H9 0.7571 0.2037 0.3853 0.027 Uiso calc R 1 . .
C C10 0.7954(3) 0.13140(17) 0.46257(11) 0.0232(6) Uani d . 1 . .
H H10 0.7399 0.0739 0.4552 0.028 Uiso calc R 1 . .
C C11 0.8703(3) 0.13978(17) 0.51571(10) 0.0240(6) Uani d . 1 . .
C C12 0.9505(3) 0.22788(19) 0.52704(11) 0.0285(6) Uani d . 1 . .
H H12 1.0000 0.2335 0.5625 0.034 Uiso calc R 1 . .
C C13 0.9559(3) 0.30605(19) 0.48567(11) 0.0273(6) Uani d . 1 . .
H H13 1.0077 0.3651 0.4938 0.033 Uiso calc R 1 . .
C C14 0.7954(3) -0.02766(17) 0.54863(12) 0.0298(6) Uani d . 1 . .
H H14A 0.8222 -0.0581 0.5109 0.036 Uiso calc R 1 . .
H H14B 0.6962 -0.0135 0.5477 0.036 Uiso calc R 1 . .
C C15 0.8293(3) -0.1000(2) 0.59905(12) 0.0348(7) Uani d . 1 . .
H H15A 0.9277 -0.1135 0.5994 0.052 Uiso calc R 1 . .
H H15B 0.7796 -0.1636 0.5938 0.052 Uiso calc R 1 . .
H H15C 0.8025 -0.0689 0.6361 0.052 Uiso calc R 1 . .

loop_
_atom_site_aniso_label
_atom_site_aniso_U_11
_atom_site_aniso_U_22
_atom_site_aniso_U_33
_atom_site_aniso_U_12
_atom_site_aniso_U_13
_atom_site_aniso_U_23
Br1 0.0368(2) 0.0330(2) 0.0284(2) 0.00518(11) 0.01330(12) -0.00036(11)
Cl1 0.0359(5) 0.0346(4) 0.0371(4) 0.0117(3) -0.0049(3) -0.0100(3)
O1 0.0377(13) 0.0273(9) 0.0347(11) -0.0038(8) -0.0067(9) -0.0030(8)
O2 0.0342(12) 0.0340(9) 0.0223(9) -0.0072(8) -0.0035(8) 0.0017(8)
C1 0.0223(15) 0.0195(12) 0.0306(14) -0.0020(10) 0.0034(11) -0.0013(10)
C2 0.0260(16) 0.0262(13) 0.0290(14) -0.0026(11) -0.0032(11) 0.0038(11)
C3 0.0326(17) 0.0286(13) 0.0183(13) -0.0058(11) 0.0038(11) -0.0002(10)
C4 0.0243(16) 0.0258(12) 0.0256(13) -0.0031(11) 0.0086(12) -0.0005(10)
C5 0.0210(16) 0.0251(13) 0.0269(13) 0.0006(11) 0.0015(11) 0.0045(10)
C6 0.0212(15) 0.0227(12) 0.0263(13) -0.0030(10) 0.0020(11) 0.0016(10)
C7 0.0180(15) 0.0274(13) 0.0304(14) 0.0000(11) 0.0007(12) -0.0044(11)
C8 0.0186(15) 0.0261(12) 0.0234(13) 0.0031(10) 0.0011(11) -0.0052(10)
C9 0.0189(15) 0.0277(13) 0.0212(13) 0.0021(10) -0.0011(10) -0.0073(10)
C10 0.0209(15) 0.0263(12) 0.0224(13) -0.0034(10) 0.0005(11) -0.0044(10)
C11 0.0214(16) 0.0327(13) 0.0181(13) 0.0016(11) 0.0024(11) -0.0019(11)
C12 0.0279(16) 0.0370(15) 0.0206(13) -0.0014(12) -0.0035(12) -0.0070(11)
C13 0.0247(16) 0.0301(13) 0.0271(14) -0.0033(11) -0.0008(12) -0.0049(11)
C14 0.0249(17) 0.0320(13) 0.0324(15) -0.0038(11) -0.0002(12) 0.0001(11)
C15 0.0309(18) 0.0382(15) 0.0353(16) -0.0014(12) 0.0028(13) 0.0028(12)

loop_
_atom_type_symbol
_atom_type_description
_atom_type_scat_dispersion_real
_atom_type_scat_dispersion_imag
_atom_type_scat_source
C C 0.0033 0.0016 'International Tables Vol C Tables 4.2.6.8 and 6.1.1.4'
H H 0.0000 0.0000 'International Tables Vol C Tables 4.2.6.8 and 6.1.1.4'
O O 0.0106 0.0060 'International Tables Vol C Tables 4.2.6.8 and 6.1.1.4'
Cl Cl 0.1484 0.1585 'International Tables Vol C Tables 4.2.6.8 and 6.1.1.4'
Br Br -0.2901 2.4595 'International Tables Vol C Tables 4.2.6.8 and 6.1.1.4'

loop_
_geom_angle_atom_site_label_1
_geom_angle_atom_site_label_2
_geom_angle_atom_site_label_3
_geom_angle_site_symmetry_1
_geom_angle_site_symmetry_3
_geom_angle
_geom_angle_publ_flag
C11 O2 C14 . . 117.77(19) ?
C2 C1 C6 . . 121.5(2) ?
C2 C1 Cl1 . . 118.49(19) ?
C6 C1 Cl1 . . 119.9(2) ?
C1 C2 C3 . . 120.1(2) ?
C1 C2 H2 . . 120.0 ?
C3 C2 H2 . . 120.0 ?
C4 C3 C2 . . 119.0(2) ?
C4 C3 H3 . . 120.5 ?
C2 C3 H3 . . 120.5 ?
C3 C4 C5 . . 121.0(2) ?
C3 C4 Br1 . . 119.63(18) ?
C5 C4 Br1 . . 119.37(19) ?
C4 C5 C6 . . 120.4(2) ?
C4 C5 H5 . . 119.8 ?
C6 C5 H5 . . 119.8 ?
C5 C6 C1 . . 118.0(2) ?
C5 C6 C7 . . 119.1(2) ?
C1 C6 C7 . . 122.8(2) ?
O1 C7 C8 . . 122.3(2) ?
O1 C7 C6 . . 119.1(2) ?
C8 C7 C6 . . 118.6(2) ?
C9 C8 C13 . . 118.3(2) ?
C9 C8 C7 . . 121.5(2) ?
C13 C8 C7 . . 120.2(2) ?
C10 C9 C8 . . 121.8(2) ?
C10 C9 H9 . . 119.1 ?
C8 C9 H9 . . 119.1 ?
C9 C10 C11 . . 119.0(2) ?
C9 C10 H10 . . 120.5 ?
C11 C10 H10 . . 120.5 ?
O2 C11 C10 . . 124.4(2) ?
O2 C11 C12 . . 115.5(2) ?
C10 C11 C12 . . 120.1(2) ?
C13 C12 C11 . . 119.9(2) ?
C13 C12 H12 . . 120.1 ?
C11 C12 H12 . . 120.1 ?
C12 C13 C8 . . 121.0(2) ?
C12 C13 H13 . . 119.5 ?
C8 C13 H13 . . 119.5 ?
O2 C14 C15 . . 107.0(2) ?
O2 C14 H14A . . 110.3 ?
C15 C14 H14A . . 110.3 ?
O2 C14 H14B . . 110.3 ?
C15 C14 H14B . . 110.3 ?
H14A C14 H14B . . 108.6 ?
C14 C15 H15A . . 109.5 ?
C14 C15 H15B . . 109.5 ?
H15A C15 H15B . . 109.5 ?
C14 C15 H15C . . 109.5 ?
H15A C15 H15C . . 109.5 ?
H15B C15 H15C . . 109.5 ?

loop_
_geom_bond_atom_site_label_1
_geom_bond_atom_site_label_2
_geom_bond_site_symmetry_2
_geom_bond_distance
_geom_bond_publ_flag
Br1 C4 . 1.896(2) ?
Cl1 C1 . 1.739(2) ?
O1 C7 . 1.226(3) ?
O2 C11 . 1.360(3) ?
O2 C14 . 1.444(3) ?
C1 C2 . 1.381(4) ?
C1 C6 . 1.392(4) ?
C2 C3 . 1.385(4) ?
C2 H2 . 0.9300 ?
C3 C4 . 1.382(4) ?
C3 H3 . 0.9300 ?
C4 C5 . 1.386(3) ?
C5 C6 . 1.391(3) ?
C5 H5 . 0.9300 ?
C6 C7 . 1.509(3) ?
C7 C8 . 1.476(3) ?
C8 C9 . 1.394(3) ?
C8 C13 . 1.399(3) ?
C9 C10 . 1.381(3) ?
C9 H9 . 0.9300 ?
C10 C11 . 1.397(3) ?
C10 H10 . 0.9300 ?
C11 C12 . 1.400(3) ?
C12 C13 . 1.375(4) ?
C12 H12 . 0.9300 ?
C13 H13 . 0.9300 ?
C14 C15 . 1.505(3) ?
C14 H14A . 0.9700 ?
C14 H14B . 0.9700 ?
C15 H15A . 0.9600 ?
C15 H15B . 0.9600 ?
C15 H15C . 0.9600 ?

loop_
_geom_hbond_atom_site_label_D
_geom_hbond_atom_site_label_H
_geom_hbond_atom_site_label_A
_geom_hbond_site_symmetry_A
_geom_hbond_distance_DH
_geom_hbond_distance_HA
_geom_hbond_distance_DA
_geom_hbond_angle_DHA
C10 H10 O1 8_755 0.93 2.50 3.369(3) 155.7

loop_
_geom_torsion_atom_site_label_1
_geom_torsion_atom_site_label_2
_geom_torsion_atom_site_label_3
_geom_torsion_atom_site_label_4
_geom_torsion_site_symmetry_1
_geom_torsion_site_symmetry_2
_geom_torsion_site_symmetry_3
_geom_torsion_site_symmetry_4
_geom_torsion
_geom_torsion_publ_flag
C6 C1 C2 C3 . . . . 0.7(4) ?
Cl1 C1 C2 C3 . . . . -175.51(19) ?
C1 C2 C3 C4 . . . . 2.0(4) ?
C2 C3 C4 C5 . . . . -2.3(4) ?
C2 C3 C4 Br1 . . . . 176.92(19) ?
C3 C4 C5 C6 . . . . -0.2(4) ?
Br1 C4 C5 C6 . . . . -179.38(19) ?
C4 C5 C6 C1 . . . . 2.9(4) ?
C4 C5 C6 C7 . . . . -172.4(2) ?
C2 C1 C6 C5 . . . . -3.2(4) ?
Cl1 C1 C6 C5 . . . . 173.05(19) ?
C2 C1 C6 C7 . . . . 171.9(2) ?
Cl1 C1 C6 C7 . . . . -11.8(3) ?
C5 C6 C7 O1 . . . . 118.6(3) ?
C1 C6 C7 O1 . . . . -56.4(4) ?
C5 C6 C7 C8 . . . . -58.5(3) ?
C1 C6 C7 C8 . . . . 126.5(3) ?
O1 C7 C8 C9 . . . . 163.0(2) ?
C6 C7 C8 C9 . . . . -20.0(4) ?
O1 C7 C8 C13 . . . . -16.7(4) ?
C6 C7 C8 C13 . . . . 160.3(2) ?
C13 C8 C9 C10 . . . . 0.0(4) ?
C7 C8 C9 C10 . . . . -179.8(2) ?
C8 C9 C10 C11 . . . . -1.6(4) ?
C14 O2 C11 C10 . . . . 1.7(4) ?
C14 O2 C11 C12 . . . . -177.9(2) ?
C9 C10 C11 O2 . . . . -177.9(2) ?
C9 C10 C11 C12 . . . . 1.7(4) ?
O2 C11 C12 C13 . . . . 179.4(2) ?
C10 C11 C12 C13 . . . . -0.2(4) ?
C11 C12 C13 C8 . . . . -1.4(4) ?
C9 C8 C13 C12 . . . . 1.6(4) ?
C7 C8 C13 C12 . . . . -178.7(2) ?
C11 O2 C14 C15 . . . . 173.1(2) ?

loop_
_cod_related_entry_id
_cod_related_entry_database
_cod_related_entry_code
1 ChemSpider 8195678
